data_4303274
loop_
_publ_author_name
'Mrigendra Dubey'
'Rik Rani Koner'
'Manabendra Ray'

_publ_contact_author_address
;Department of Chemistry
Indian Institute of Technology Guwahati
India 781039
;
_publ_contact_author_email manabray@iitg.ernet.in
_publ_contact_author_name 'Dr. Manabendra Ray'
_publ_section_title
;
Sodium and Potassium Ion Directed Self-Assembled Multinuclear Assembly of
Divalent Nickel or Copper and l-Leucine Derived Ligand
;
_journal_name_full 'Inorganic Chemistry'
_journal_page_first 9294
_journal_page_last 9302
_journal_paper_doi 10.1021/ic9011444
_journal_volume 48
_journal_year 2009
_chemical_absolute_configuration syn
_chemical_compound_source Synthesized
_chemical_formula_moiety 'C78 H108 Cu3 K N6 O18, N O4, 2(C O), 7(O)'
_chemical_formula_sum 'C80 H108 Cu3 K N7 O31'
_chemical_formula_weight 1893.45
_space_group_IT_number 20
_symmetry_cell_setting orthorhombic
_symmetry_Int_Tables_number 20
_symmetry_space_group_name_Hall 'C 2c 2'
_symmetry_space_group_name_H-M 'C 2 2 21'
_atom_sites_solution_hydrogens geom
_atom_sites_solution_primary direct
_atom_sites_solution_secondary difmap
_audit_creation_method SHELXL-97
_cell_angle_alpha 90.00
_cell_angle_beta 90.00
_cell_angle_gamma 90.00
_cell_formula_units_Z 4
_cell_length_a 17.8717(16)
_cell_length_b 21.262(2)
_cell_length_c 26.901(3)
_cell_measurement_reflns_used 5064
_cell_measurement_temperature 293(2)
_cell_measurement_theta_max 17.79
_cell_measurement_theta_min 2.28
_cell_volume 10222.1(17)
_computing_cell_refinement 'Bruker SMART'
_computing_data_collection 'Bruker SMART'
_computing_data_reduction 'Bruker SAINT'
_computing_molecular_graphics WinGX
_computing_publication_material WinGX
_computing_structure_refinement 'SHELXL-97 (Sheldrick, 2008)'
_computing_structure_solution 'Bruker SHELXTL'
_diffrn_ambient_temperature 293
_diffrn_measured_fraction_theta_full 0.997
_diffrn_measured_fraction_theta_max 0.997
_diffrn_measurement_device_type 'CCD area detector'
_diffrn_measurement_method 'phi and omega scans'
_diffrn_radiation_monochromator graphite
_diffrn_radiation_type MoK\a
_diffrn_radiation_wavelength 0.71073
_diffrn_reflns_av_R_equivalents 0.0407
_diffrn_reflns_av_sigmaI/netI 0.0347
_diffrn_reflns_limit_h_max 17
_diffrn_reflns_limit_h_min -17
_diffrn_reflns_limit_k_max 20
_diffrn_reflns_limit_k_min -21
_diffrn_reflns_limit_l_max 26
_diffrn_reflns_limit_l_min -26
_diffrn_reflns_number 41985
_diffrn_reflns_theta_full 20.59
_diffrn_reflns_theta_max 20.59
_diffrn_reflns_theta_min 1.49
_diffrn_source 'fine-focus sealed tube'
_exptl_absorpt_coefficient_mu 0.733
_exptl_absorpt_correction_T_max 0.8673
_exptl_absorpt_correction_T_min 0.7582
_exptl_absorpt_correction_type multi-scan
_exptl_absorpt_process_details multi-scan
_exptl_crystal_colour Blue
_exptl_crystal_density_diffrn 1.230
_exptl_crystal_density_method 'not measured'
_exptl_crystal_description Diamond
_exptl_crystal_F_000 3964
_exptl_crystal_recrystallization_method 'Methanol Acetonitrile'
_exptl_crystal_size_max 0.40
_exptl_crystal_size_mid 0.30
_exptl_crystal_size_min 0.20
_refine_diff_density_max 0.567
_refine_diff_density_min -0.451
_refine_diff_density_rms 0.089
_refine_ls_abs_structure_details 'Flack H D (1983), Acta Cryst. A39, 876-881'
_refine_ls_abs_structure_Flack 0.00(2)
_refine_ls_extinction_coef 0.00052(11)
_refine_ls_extinction_expression Fc^*^=kFc[1+0.001xFc^2^\l^3^/sin(2\q)]^-1/4^
_refine_ls_extinction_method SHELXL
_refine_ls_goodness_of_fit_ref 1.053
_refine_ls_hydrogen_treatment constr
_refine_ls_matrix_type full
_refine_ls_number_parameters 520
_refine_ls_number_reflns 5180
_refine_ls_number_restraints 22
_refine_ls_restrained_S_all 1.070
_refine_ls_R_factor_all 0.0633
_refine_ls_R_factor_gt 0.0546
_refine_ls_shift/su_max 0.001
_refine_ls_shift/su_mean 0.000
_refine_ls_structure_factor_coef Fsqd
_refine_ls_weighting_details 'calc w=1/[\s^2^(Fo^2^)+(0.1153P)^2^+0.0000P] where P=(Fo^2^+2Fc^2^)/3'
_refine_ls_weighting_scheme calc
_refine_ls_wR_factor_gt 0.1432
_refine_ls_wR_factor_ref 0.1485
_reflns_number_gt 4499
_reflns_number_total 5180
_reflns_threshold_expression >2\s(I)
_cod_data_source_file ic9011444_si_002_6.cif
_cod_data_source_block Capsule_6
_cod_original_sg_symbol_Hall 'C 2c 2 '
_cod_database_code 4303274

loop_
_symmetry_equiv_pos_as_xyz
'x, y, z'
'-x, -y, z+1/2'
'-x, y, -z+1/2'
'x, -y, -z'
'x+1/2, y+1/2, z'
'-x+1/2, -y+1/2, z+1/2'
'-x+1/2, y+1/2, -z+1/2'
'x+1/2, -y+1/2, -z'

loop_
_atom_site_label
_atom_site_type_symbol
_atom_site_fract_x
_atom_site_fract_y
_atom_site_fract_z
_atom_site_U_iso_or_equiv
_atom_site_adp_type
_atom_site_occupancy
_atom_site_symmetry_multiplicity
_atom_site_calc_flag
_atom_site_refinement_flags
_atom_site_disorder_assembly
_atom_site_disorder_group
N4 N 0.0000 0.1656(8) 0.7500 0.138(5) Uiso 1 2 d S . .
C26 C 0.2864(15) 0.1738(13) 0.7569(12) 0.288(13) Uiso 1 1 d . . .
H26A H 0.2566 0.1488 0.7790 0.431 Uiso 1 1 calc R . .
H26B H 0.3164 0.2026 0.7758 0.431 Uiso 1 1 calc R . .
H26C H 0.3184 0.1469 0.7377 0.431 Uiso 1 1 calc R . .
C25 C 0.3072(18) 0.2313(18) 0.6979(13) 0.384(19) Uiso 1 1 d DU . .
H25A H 0.2984 0.2523 0.6668 0.576 Uiso 1 1 calc R . .
H25B H 0.3371 0.1945 0.6923 0.576 Uiso 1 1 calc R . .
H25C H 0.3330 0.2591 0.7201 0.576 Uiso 1 1 calc R . .
O10 O -0.0007(8) 0.1666(7) 0.7089(6) 0.213(5) Uiso 1 1 d . . .
O11 O 0.0613(15) 0.1528(11) 0.7421(10) 0.340(10) Uiso 1 1 d . . .
C39 C 0.5836(12) -0.0462(10) 0.3376(8) 0.242(9) Uiso 1 1 d DU . .
H39A H 0.6327 -0.0639 0.3338 0.363 Uiso 1 1 calc R . .
H39B H 0.5874 -0.0054 0.3526 0.363 Uiso 1 1 calc R . .
H39C H 0.5603 -0.0425 0.3056 0.363 Uiso 1 1 calc R . .
C40 C 0.8726(15) 0.8027(13) 0.5612(10) 0.250(10) Uiso 1 1 d . . .
O17 O 0.4423(16) -0.1503(14) 0.7618(12) 0.451(16) Uiso 1 1 d . . .
Cu1 Cu 0.10263(4) 0.07701(4) 0.59996(3) 0.0512(3) Uani 1 1 d . . .
Cu2 Cu 0.40667(6) 0.0000 0.5000 0.0585(4) Uani 1 2 d S . .
K1 K 0.20356(11) 0.0000 0.5000 0.0612(6) Uani 1 2 d S . .
O3 O 0.1803(3) 0.0042(3) 0.6518(2) 0.0701(14) Uani 1 1 d . . .
H1 H 0.1497 0.0304 0.6426 0.105 Uiso 1 1 calc R . .
O2 O -0.0120(3) -0.0660(3) 0.54447(19) 0.0653(14) Uani 1 1 d . . .
O1 O 0.0796(2) 0.0014(2) 0.56140(15) 0.0511(11) Uani 1 1 d . . .
O4 O 0.1967(2) 0.0960(2) 0.56591(16) 0.0531(12) Uani 1 1 d . . .
O5 O 0.2950(3) 0.1598(3) 0.5686(2) 0.0745(15) Uani 1 1 d . . .
O6 O 0.0407(3) 0.1323(2) 0.53093(17) 0.0605(13) Uani 1 1 d . . .
H6 H 0.0369 0.1094 0.5065 0.091 Uiso 1 1 calc R . .
O9 O 0.3892(3) 0.1154(2) 0.5053(2) 0.0715(13) Uani 1 1 d . . .
H7 H 0.3518 0.1253 0.5211 0.107 Uiso 1 1 calc R . .
C6 C 0.0710(5) -0.0478(4) 0.6773(3) 0.065(2) Uani 1 1 d . . .
C1 C 0.1452(5) -0.0505(4) 0.6611(3) 0.062(2) Uani 1 1 d . . .
C5 C 0.0343(6) -0.1042(6) 0.6868(3) 0.089(3) Uani 1 1 d . . .
H4 H -0.0153 -0.1033 0.6973 0.107 Uiso 1 1 calc R . .
C2 C 0.1802(6) -0.1066(5) 0.6549(3) 0.086(3) Uani 1 1 d . . .
H6A H 0.2296 -0.1080 0.6441 0.103 Uiso 1 1 calc R . .
C10 C -0.0954(4) 0.0490(4) 0.5821(3) 0.065(2) Uani 1 1 d . . .
H10A H -0.0719 0.0840 0.5649 0.078 Uiso 1 1 calc R . .
H10B H -0.1195 0.0231 0.5570 0.078 Uiso 1 1 calc R . .
C8 C -0.0340(3) 0.0101(3) 0.6067(3) 0.0560(18) Uani 1 1 d . . .
H9 H -0.0578 -0.0228 0.6267 0.067 Uiso 1 1 calc R . .
C9 C 0.0144(4) -0.0212(3) 0.5678(3) 0.0516(18) Uani 1 1 d . . .
C11 C -0.1551(5) 0.0749(6) 0.6157(5) 0.120(4) Uani 1 1 d DU . .
H11 H -0.1303 0.1120 0.6298 0.144 Uiso 1 1 calc R . .
C21 C 0.2008(4) 0.1753(4) 0.6296(3) 0.0600(19) Uani 1 1 d . . .
H14 H 0.2080 0.2207 0.6255 0.072 Uiso 1 1 calc R . .
C22 C 0.2334(5) 0.1412(4) 0.5839(3) 0.060(2) Uani 1 1 d . . .
C19 C 0.0928(4) 0.2276(3) 0.5569(3) 0.0564(18) Uani 1 1 d . . .
C14 C 0.0768(4) 0.1863(4) 0.5179(3) 0.057(2) Uani 1 1 d . . .
C20 C 0.0717(4) 0.2126(3) 0.6091(3) 0.0602(19) Uani 1 1 d . . .
H15A H 0.0195 0.2002 0.6098 0.072 Uiso 1 1 calc R . .
H15B H 0.0767 0.2504 0.6290 0.072 Uiso 1 1 calc R . .
C17 C 0.1485(5) 0.2985(5) 0.4964(4) 0.089(3) Uani 1 1 d . . .
H18 H 0.1729 0.3361 0.4896 0.106 Uiso 1 1 calc R . .
C18 C 0.1272(5) 0.2833(5) 0.5445(4) 0.081(3) Uani 1 1 d . . .
H19 H 0.1366 0.3122 0.5697 0.097 Uiso 1 1 calc R . .
C15 C 0.0961(5) 0.1994(4) 0.4696(3) 0.070(2) Uani 1 1 d . . .
H20 H 0.0853 0.1712 0.4442 0.084 Uiso 1 1 calc R . .
C16 C 0.1326(6) 0.2567(6) 0.4597(4) 0.098(3) Uani 1 1 d . . .
H21 H 0.1462 0.2662 0.4272 0.118 Uiso 1 1 calc R . .
C31 C 0.4452(6) 0.1582(5) 0.3812(4) 0.083(3) Uani 1 1 d . . .
H24 H 0.4832 0.1490 0.3587 0.100 Uiso 1 1 calc R . .
C28 C 0.3341(5) 0.1874(4) 0.4477(4) 0.077(2) Uani 1 1 d . . .
H27 H 0.2975 0.1981 0.4708 0.093 Uiso 1 1 calc R . .
C32 C 0.4457(4) 0.1288(4) 0.4271(3) 0.066(2) Uani 1 1 d . . .
C27 C 0.3881(5) 0.1447(4) 0.4596(3) 0.068(2) Uani 1 1 d . . .
C29 C 0.3339(6) 0.2155(4) 0.3998(4) 0.095(3) Uani 1 1 d . . .
H26 H 0.2965 0.2433 0.3902 0.114 Uiso 1 1 calc R . .
C30 C 0.3920(6) 0.1996(5) 0.3680(4) 0.091(3) Uani 1 1 d . . .
H25 H 0.3941 0.2180 0.3366 0.109 Uiso 1 1 calc R . .
C33 C 0.5057(4) 0.0835(4) 0.4422(3) 0.070(2) Uani 1 1 d . . .
H28A H 0.5250 0.0960 0.4744 0.084 Uiso 1 1 calc R . .
H28B H 0.5465 0.0863 0.4185 0.084 Uiso 1 1 calc R . .
N2 N 0.1176(3) 0.1615(3) 0.6324(2) 0.0583(16) Uani 1 1 d . . .
H3 H 0.1045 0.1583 0.6649 0.070 Uiso 1 1 calc R . .
N3 N 0.4803(3) 0.0167(3) 0.4451(2) 0.0660(18) Uani 1 1 d . . .
H2 H 0.5212 -0.0078 0.4505 0.079 Uiso 1 1 calc R . .
N1 N 0.0135(3) 0.0483(3) 0.6395(2) 0.0600(16) Uani 1 1 d . . .
H4A H -0.0129 0.0829 0.6487 0.072 Uiso 1 1 calc R . .
C23 C 0.2404(5) 0.1542(4) 0.6766(3) 0.078(2) Uani 1 1 d . . .
H29A H 0.2927 0.1458 0.6695 0.094 Uiso 1 1 calc R . .
H29B H 0.2178 0.1157 0.6889 0.094 Uiso 1 1 calc R . .
C36 C 0.4632(4) -0.0732(4) 0.3850(3) 0.081(3) Uani 1 1 d . . .
H46A H 0.4532 -0.0981 0.4145 0.097 Uiso 1 1 calc R . .
H46B H 0.4293 -0.0876 0.3593 0.097 Uiso 1 1 calc R . .
C12 C -0.2184(5) 0.1058(6) 0.5831(5) 0.142(5) Uani 1 1 d . . .
H12A H -0.1962 0.1260 0.5548 0.213 Uiso 1 1 calc R . .
H12B H -0.2450 0.1363 0.6025 0.213 Uiso 1 1 calc R . .
H12C H -0.2525 0.0738 0.5720 0.213 Uiso 1 1 calc R . .
C7 C 0.0350(5) 0.0120(4) 0.6868(3) 0.074(2) Uani 1 1 d . . .
H43A H 0.0684 0.0379 0.7065 0.089 Uiso 1 1 calc R . .
H43B H -0.0098 0.0047 0.7062 0.089 Uiso 1 1 calc R . .
C34 C 0.4437(4) -0.0047(4) 0.3969(3) 0.065(2) Uani 1 1 d . . .
H44 H 0.4615 0.0220 0.3698 0.078 Uiso 1 1 calc R . .
O7 O 0.3332(2) 0.0045(2) 0.44590(19) 0.0581(12) Uani 1 1 d . . .
O8 O 0.3232(3) 0.0046(3) 0.3636(2) 0.0754(15) Uani 1 1 d . . .
C35 C 0.3614(4) 0.0028(3) 0.4016(4) 0.0599(18) Uani 1 1 d . . .
C4 C 0.0685(8) -0.1602(7) 0.6811(4) 0.108(3) Uani 1 1 d . . .
H54 H 0.0429 -0.1972 0.6881 0.129 Uiso 1 1 calc R . .
C3 C 0.1414(9) -0.1623(5) 0.6649(4) 0.109(4) Uani 1 1 d . . .
H55 H 0.1650 -0.2009 0.6606 0.131 Uiso 1 1 calc R . .
C24 C 0.2332(13) 0.2123(14) 0.7206(5) 0.267(12) Uani 1 1 d DU . .
H24A H 0.1900 0.2386 0.7288 0.320 Uiso 1 1 calc R . .
C38 C 0.5414(12) -0.1559(7) 0.3525(5) 0.226(11) Uani 1 1 d . . .
H38A H 0.5913 -0.1664 0.3423 0.340 Uiso 1 1 calc R . .
H38B H 0.5075 -0.1621 0.3253 0.340 Uiso 1 1 calc R . .
H38C H 0.5269 -0.1823 0.3798 0.340 Uiso 1 1 calc R . .
C37 C 0.5388(9) -0.0868(6) 0.3690(6) 0.156(5) Uani 1 1 d DU . .
H37 H 0.5669 -0.0872 0.4002 0.188 Uiso 1 1 calc R . .
C13 C -0.1771(11) 0.0414(11) 0.6598(6) 0.238(10) Uani 1 1 d DU . .
H13A H -0.2158 0.0644 0.6766 0.357 Uiso 1 1 calc R . .
H13B H -0.1348 0.0368 0.6814 0.357 Uiso 1 1 calc R . .
H13C H -0.1956 0.0006 0.6507 0.357 Uiso 1 1 calc R . .
O15 O 0.6293(5) 0.0000 0.5000 0.130(4) Uani 1 2 d S . .
O12 O 0.8503(5) 0.8758(5) 0.5616(6) 0.214(6) Uani 1 1 d . . .
O13 O 0.7132(4) 0.9292(4) 0.5707(5) 0.178(4) Uani 1 1 d . . .
O14 O 0.3668(12) -0.0456(12) 0.7329(5) 0.350(12) Uani 1 1 d . . .

loop_
_atom_site_aniso_label
_atom_site_aniso_U_11
_atom_site_aniso_U_22
_atom_site_aniso_U_33
_atom_site_aniso_U_23
_atom_site_aniso_U_13
_atom_site_aniso_U_12
Cu1 0.0506(5) 0.0581(5) 0.0450(5) -0.0090(4) 0.0045(4) 0.0007(4)
Cu2 0.0425(6) 0.0660(8) 0.0671(8) -0.0067(6) 0.000 0.000
K1 0.0458(11) 0.0819(16) 0.0560(14) -0.0213(12) 0.000 0.000
O3 0.067(3) 0.065(4) 0.078(4) 0.007(3) -0.007(3) 0.009(3)
O2 0.066(3) 0.064(3) 0.066(3) -0.016(3) 0.012(3) -0.015(3)
O1 0.046(3) 0.058(3) 0.050(3) -0.009(2) 0.005(2) -0.005(2)
O4 0.053(3) 0.049(3) 0.057(3) -0.015(2) 0.001(2) -0.006(2)
O5 0.060(4) 0.078(4) 0.086(4) -0.013(3) 0.012(3) -0.014(3)
O6 0.075(3) 0.053(3) 0.054(3) -0.002(2) -0.006(3) -0.009(3)
O9 0.065(3) 0.075(3) 0.074(4) -0.006(3) 0.013(3) 0.008(3)
C6 0.068(6) 0.078(6) 0.048(5) -0.003(4) 0.004(4) 0.002(5)
C1 0.084(6) 0.050(6) 0.052(5) 0.013(4) -0.006(4) 0.005(5)
C5 0.096(7) 0.104(8) 0.068(6) 0.028(6) 0.007(5) -0.024(7)
C2 0.109(7) 0.081(7) 0.068(6) 0.019(5) -0.019(5) -0.004(7)
C10 0.046(4) 0.077(5) 0.072(5) -0.012(4) -0.007(4) 0.001(4)
C8 0.053(4) 0.066(4) 0.049(4) -0.013(4) 0.015(4) -0.004(4)
C9 0.056(5) 0.049(5) 0.050(4) -0.003(4) 0.000(4) 0.000(4)
C11 0.077(6) 0.130(9) 0.153(10) 0.000(8) 0.011(6) 0.032(7)
C21 0.060(5) 0.057(5) 0.063(5) -0.012(4) -0.003(4) 0.006(4)
C22 0.065(5) 0.065(5) 0.049(5) 0.000(4) -0.005(4) -0.002(5)
C19 0.049(4) 0.044(4) 0.076(5) -0.008(4) 0.001(4) -0.001(4)
C14 0.048(4) 0.067(6) 0.056(5) 0.009(5) 0.002(3) 0.005(4)
C20 0.052(4) 0.054(4) 0.074(6) -0.008(4) 0.002(4) 0.011(3)
C17 0.096(6) 0.076(6) 0.095(8) 0.000(6) -0.001(6) -0.009(5)
C18 0.074(6) 0.086(7) 0.084(7) -0.007(6) 0.002(5) 0.013(5)
C15 0.075(5) 0.072(6) 0.062(5) 0.007(4) 0.003(5) -0.008(5)
C16 0.106(7) 0.113(9) 0.076(7) 0.022(7) 0.020(6) 0.002(6)
C31 0.084(6) 0.077(7) 0.088(7) 0.002(5) 0.012(5) -0.016(6)
C28 0.075(6) 0.064(5) 0.093(7) -0.005(5) 0.008(5) 0.006(5)
C32 0.053(5) 0.072(6) 0.073(6) -0.011(5) -0.001(5) -0.019(4)
C27 0.067(6) 0.054(5) 0.083(6) -0.001(4) 0.012(5) -0.007(5)
C29 0.112(8) 0.074(6) 0.100(8) 0.005(7) -0.013(7) -0.002(5)
C30 0.107(7) 0.084(7) 0.081(6) 0.024(5) 0.014(7) -0.012(7)
C33 0.051(4) 0.062(5) 0.097(6) -0.011(5) 0.015(4) -0.015(4)
N2 0.064(4) 0.066(4) 0.045(3) -0.013(3) 0.004(3) 0.001(3)
N3 0.044(3) 0.064(5) 0.090(5) -0.015(4) 0.006(3) 0.006(3)
N1 0.059(4) 0.068(4) 0.053(4) -0.004(3) 0.003(3) 0.007(3)
C23 0.085(6) 0.093(6) 0.057(5) -0.013(5) -0.023(5) -0.004(5)
C36 0.070(5) 0.080(6) 0.093(6) -0.032(5) 0.029(5) 0.000(5)
C12 0.087(7) 0.135(10) 0.204(14) 0.008(9) 0.001(8) 0.049(7)
C7 0.066(5) 0.108(7) 0.049(5) -0.005(5) -0.001(4) -0.004(5)
C34 0.051(4) 0.079(5) 0.064(5) -0.008(5) 0.014(4) -0.011(4)
O7 0.046(2) 0.068(3) 0.060(3) 0.002(3) 0.005(3) -0.004(2)
O8 0.062(3) 0.108(4) 0.056(3) -0.006(3) 0.001(3) -0.016(3)
C35 0.058(4) 0.061(5) 0.061(5) -0.013(5) -0.001(5) -0.008(4)
C4 0.129(10) 0.099(10) 0.095(8) 0.017(7) -0.007(7) -0.014(8)
C3 0.172(13) 0.070(8) 0.084(7) -0.004(6) -0.026(8) 0.024(8)
C24 0.25(2) 0.46(4) 0.098(11) 0.039(16) -0.099(13) -0.07(2)
C38 0.42(3) 0.146(13) 0.112(10) -0.006(9) 0.035(15) 0.166(17)
C37 0.204(14) 0.104(9) 0.161(12) 0.012(9) 0.058(11) 0.046(9)
C13 0.195(16) 0.38(3) 0.141(13) 0.002(14) 0.085(13) 0.015(18)
O15 0.065(5) 0.125(8) 0.199(11) 0.003(8) 0.000 0.000
O12 0.119(7) 0.159(9) 0.365(18) -0.010(10) 0.068(9) -0.036(6)
O13 0.105(6) 0.130(7) 0.298(13) -0.016(8) -0.061(7) 0.000(5)
O14 0.42(3) 0.47(3) 0.167(11) -0.041(15) -0.150(15) 0.07(2)

loop_
_atom_type_symbol
_atom_type_description
_atom_type_scat_dispersion_real
_atom_type_scat_dispersion_imag
_atom_type_scat_source
C C 0.0033 0.0016 'International Tables Vol C Tables 4.2.6.8 and 6.1.1.4'
H H 0.0000 0.0000 'International Tables Vol C Tables 4.2.6.8 and 6.1.1.4'
N N 0.0061 0.0033 'International Tables Vol C Tables 4.2.6.8 and 6.1.1.4'
O O 0.0106 0.0060 'International Tables Vol C Tables 4.2.6.8 and 6.1.1.4'
K K 0.2009 0.2494 'International Tables Vol C Tables 4.2.6.8 and 6.1.1.4'
Cu Cu 0.3201 1.2651 'International Tables Vol C Tables 4.2.6.8 and 6.1.1.4'

loop_
_geom_angle_atom_site_label_1
_geom_angle_atom_site_label_2
_geom_angle_atom_site_label_3
_geom_angle
_geom_angle_site_symmetry_1
_geom_angle_site_symmetry_3
_geom_angle_publ_flag
O10 N4 O10 178(3) 3_556 . ?
O10 N4 O11 100.2(13) 3_556 . ?
O10 N4 O11 80.3(13) . . ?
O10 N4 O11 80.3(13) 3_556 3_556 ?
O10 N4 O11 100.2(13) . 3_556 ?
O11 N4 O11 153(3) . 3_556 ?
C24 C26 H26A 109.5 . . ?
C24 C26 H26B 109.5 . . ?
H26A C26 H26B 109.5 . . ?
C24 C26 H26C 109.5 . . ?
H26A C26 H26C 109.5 . . ?
H26B C26 H26C 109.5 . . ?
C24 C25 H25A 109.5 . . ?
C24 C25 H25B 109.5 . . ?
H25A C25 H25B 109.5 . . ?
C24 C25 H25C 109.5 . . ?
H25A C25 H25C 109.5 . . ?
H25B C25 H25C 109.5 . . ?
N4 O10 O11 51.1(12) . . ?
N4 O10 O11 40.8(10) . 3_556 ?
O11 O10 O11 88.5(18) . 3_556 ?
N4 O11 O10 48.6(12) . . ?
N4 O11 O10 39.0(10) . 3_556 ?
O10 O11 O10 87.6(18) . 3_556 ?
C37 C39 H39A 109.5 . . ?
C37 C39 H39B 109.5 . . ?
H39A C39 H39B 109.5 . . ?
C37 C39 H39C 109.5 . . ?
H39A C39 H39C 109.5 . . ?
H39B C39 H39C 109.5 . . ?
O1 Cu1 O4 95.85(18) . . ?
O1 Cu1 N1 82.2(2) . . ?
O4 Cu1 N1 172.4(2) . . ?
O1 Cu1 N2 171.8(2) . . ?
O4 Cu1 N2 84.5(2) . . ?
N1 Cu1 N2 98.5(2) . . ?
O1 Cu1 K1 48.77(12) . . ?
O4 Cu1 K1 47.08(14) . . ?
N1 Cu1 K1 130.47(18) . . ?
N2 Cu1 K1 131.05(16) . . ?
O7 Cu2 O7 96.0(3) 4_556 . ?
O7 Cu2 N3 83.4(2) 4_556 4_556 ?
O7 Cu2 N3 172.6(2) . 4_556 ?
O7 Cu2 N3 172.6(2) 4_556 . ?
O7 Cu2 N3 83.4(2) . . ?
N3 Cu2 N3 98.2(4) 4_556 . ?
O7 Cu2 K1 47.99(14) 4_556 . ?
O7 Cu2 K1 47.99(14) . . ?
N3 Cu2 K1 130.92(18) 4_556 . ?
N3 Cu2 K1 130.92(18) . . ?
O4 K1 O4 174.8(2) . 4_556 ?
O4 K1 O7 73.51(14) . 4_556 ?
O4 K1 O7 111.12(15) 4_556 4_556 ?
O4 K1 O7 111.12(15) . . ?
O4 K1 O7 73.51(14) 4_556 . ?
O7 K1 O7 64.4(2) 4_556 . ?
O4 K1 O1 64.15(13) . . ?
O4 K1 O1 111.32(14) 4_556 . ?
O7 K1 O1 111.16(13) 4_556 . ?
O7 K1 O1 174.73(14) . . ?
O4 K1 O1 111.32(14) . 4_556 ?
O4 K1 O1 64.15(13) 4_556 4_556 ?
O7 K1 O1 174.73(14) 4_556 4_556 ?
O7 K1 O1 111.16(13) . 4_556 ?
O1 K1 O1 73.43(18) . 4_556 ?
O4 K1 Cu2 92.59(10) . . ?
O4 K1 Cu2 92.59(10) 4_556 . ?
O7 K1 Cu2 32.19(10) 4_556 . ?
O7 K1 Cu2 32.19(10) . . ?
O1 K1 Cu2 143.29(9) . . ?
O1 K1 Cu2 143.29(9) 4_556 . ?
O4 K1 Cu1 143.45(11) . 4_556 ?
O4 K1 Cu1 31.98(10) 4_556 4_556 ?
O7 K1 Cu1 143.04(11) 4_556 4_556 ?
O7 K1 Cu1 92.43(10) . 4_556 ?
O1 K1 Cu1 92.83(10) . 4_556 ?
O1 K1 Cu1 32.17(9) 4_556 4_556 ?
Cu2 K1 Cu1 119.81(3) . 4_556 ?
O4 K1 Cu1 31.98(10) . . ?
O4 K1 Cu1 143.45(11) 4_556 . ?
O7 K1 Cu1 92.43(10) 4_556 . ?
O7 K1 Cu1 143.04(11) . . ?
O1 K1 Cu1 32.17(9) . . ?
O1 K1 Cu1 92.83(10) 4_556 . ?
Cu2 K1 Cu1 119.81(3) . . ?
Cu1 K1 Cu1 120.38(6) 4_556 . ?
C1 O3 H1 109.5 . . ?
C9 O1 Cu1 115.5(4) . . ?
C9 O1 K1 144.2(4) . . ?
Cu1 O1 K1 99.06(17) . . ?
C22 O4 Cu1 115.1(5) . . ?
C22 O4 K1 143.5(4) . . ?
Cu1 O4 K1 100.94(19) . . ?
C14 O6 H6 109.5 . . ?
C27 O9 H7 109.5 . . ?
C5 C6 C1 118.0(9) . . ?
C5 C6 C7 121.0(8) . . ?
C1 C6 C7 120.9(8) . . ?
O3 C1 C2 121.4(8) . . ?
O3 C1 C6 117.7(8) . . ?
C2 C1 C6 120.8(9) . . ?
C4 C5 C6 121.8(10) . . ?
C4 C5 H4 119.1 . . ?
C6 C5 H4 119.1 . . ?
C1 C2 C3 119.5(10) . . ?
C1 C2 H6A 120.3 . . ?
C3 C2 H6A 120.3 . . ?
C11 C10 C8 116.6(7) . . ?
C11 C10 H10A 108.1 . . ?
C8 C10 H10A 108.1 . . ?
C11 C10 H10B 108.1 . . ?
C8 C10 H10B 108.1 . . ?
H10A C10 H10B 107.3 . . ?
N1 C8 C9 109.1(5) . . ?
N1 C8 C10 112.1(6) . . ?
C9 C8 C10 110.5(6) . . ?
N1 C8 H9 108.3 . . ?
C9 C8 H9 108.3 . . ?
C10 C8 H9 108.3 . . ?
O2 C9 O1 124.9(6) . . ?
O2 C9 C8 118.2(7) . . ?
O1 C9 C8 116.9(6) . . ?
C13 C11 C10 120.6(11) . . ?
C13 C11 C12 118.0(11) . . ?
C10 C11 C12 109.0(9) . . ?
C13 C11 H11 101.8 . . ?
C10 C11 H11 101.8 . . ?
C12 C11 H11 101.8 . . ?
N2 C21 C23 111.0(6) . . ?
N2 C21 C22 108.6(6) . . ?
C23 C21 C22 110.4(6) . . ?
N2 C21 H14 108.9 . . ?
C23 C21 H14 108.9 . . ?
C22 C21 H14 108.9 . . ?
O5 C22 O4 125.2(7) . . ?
O5 C22 C21 116.8(7) . . ?
O4 C22 C21 118.0(7) . . ?
C18 C19 C14 116.8(7) . . ?
C18 C19 C20 121.7(7) . . ?
C14 C19 C20 121.5(7) . . ?
O6 C14 C15 122.1(7) . . ?
O6 C14 C19 115.7(6) . . ?
C15 C14 C19 122.2(7) . . ?
C19 C20 N2 114.2(5) . . ?
C19 C20 H15A 108.7 . . ?
N2 C20 H15A 108.7 . . ?
C19 C20 H15B 108.7 . . ?
N2 C20 H15B 108.7 . . ?
H15A C20 H15B 107.6 . . ?
C16 C17 C18 118.0(9) . . ?
C16 C17 H18 121.0 . . ?
C18 C17 H18 121.0 . . ?
C19 C18 C17 123.3(9) . . ?
C19 C18 H19 118.3 . . ?
C17 C18 H19 118.3 . . ?
C14 C15 C16 118.0(8) . . ?
C14 C15 H20 121.0 . . ?
C16 C15 H20 121.0 . . ?
C17 C16 C15 121.6(9) . . ?
C17 C16 H21 119.2 . . ?
C15 C16 H21 119.2 . . ?
C30 C31 C32 122.4(9) . . ?
C30 C31 H24 118.8 . . ?
C32 C31 H24 118.8 . . ?
C27 C28 C29 119.6(9) . . ?
C27 C28 H27 120.2 . . ?
C29 C28 H27 120.2 . . ?
C31 C32 C27 116.5(8) . . ?
C31 C32 C33 122.4(8) . . ?
C27 C32 C33 121.0(8) . . ?
C28 C27 O9 121.4(8) . . ?
C28 C27 C32 122.5(8) . . ?
O9 C27 C32 116.1(7) . . ?
C30 C29 C28 117.2(9) . . ?
C30 C29 H26 121.4 . . ?
C28 C29 H26 121.4 . . ?
C31 C30 C29 121.7(9) . . ?
C31 C30 H25 119.2 . . ?
C29 C30 H25 119.2 . . ?
C32 C33 N3 114.1(6) . . ?
C32 C33 H28A 108.7 . . ?
N3 C33 H28A 108.7 . . ?
C32 C33 H28B 108.7 . . ?
N3 C33 H28B 108.7 . . ?
H28A C33 H28B 107.6 . . ?
C20 N2 C21 112.1(6) . . ?
C20 N2 Cu1 113.2(4) . . ?
C21 N2 Cu1 106.4(4) . . ?
C20 N2 H3 108.4 . . ?
C21 N2 H3 108.4 . . ?
Cu1 N2 H3 108.4 . . ?
C33 N3 C34 111.7(6) . . ?
C33 N3 Cu2 114.0(5) . . ?
C34 N3 Cu2 106.9(4) . . ?
C33 N3 H2 108.0 . . ?
C34 N3 H2 108.0 . . ?
Cu2 N3 H2 108.0 . . ?
C8 N1 C7 111.3(6) . . ?
C8 N1 Cu1 107.9(4) . . ?
C7 N1 Cu1 113.1(4) . . ?
C8 N1 H4A 108.1 . . ?
C7 N1 H4A 108.1 . . ?
Cu1 N1 H4A 108.1 . . ?
C21 C23 C24 109.0(9) . . ?
C21 C23 H29A 109.9 . . ?
C24 C23 H29A 109.9 . . ?
C21 C23 H29B 109.9 . . ?
C24 C23 H29B 109.9 . . ?
H29A C23 H29B 108.3 . . ?
C37 C36 C34 117.7(8) . . ?
C37 C36 H46A 107.9 . . ?
C34 C36 H46A 107.9 . . ?
C37 C36 H46B 107.9 . . ?
C34 C36 H46B 107.9 . . ?
H46A C36 H46B 107.2 . . ?
C11 C12 H12A 109.5 . . ?
C11 C12 H12B 109.5 . . ?
H12A C12 H12B 109.5 . . ?
C11 C12 H12C 109.5 . . ?
H12A C12 H12C 109.5 . . ?
H12B C12 H12C 109.5 . . ?
C6 C7 N1 114.0(6) . . ?
C6 C7 H43A 108.8 . . ?
N1 C7 H43A 108.8 . . ?
C6 C7 H43B 108.8 . . ?
N1 C7 H43B 108.8 . . ?
H43A C7 H43B 107.6 . . ?
C35 C34 N3 108.8(7) . . ?
C35 C34 C36 110.3(6) . . ?
N3 C34 C36 111.4(7) . . ?
C35 C34 H44 108.8 . . ?
N3 C34 H44 108.8 . . ?
C36 C34 H44 108.8 . . ?
C35 O7 Cu2 114.9(4) . . ?
C35 O7 K1 144.9(4) . . ?
Cu2 O7 K1 99.8(2) . . ?
O8 C35 O7 123.2(6) . . ?
O8 C35 C34 119.0(8) . . ?
O7 C35 C34 117.7(8) . . ?
C5 C4 C3 119.7(11) . . ?
C5 C4 H54 120.2 . . ?
C3 C4 H54 120.2 . . ?
C2 C3 C4 120.2(11) . . ?
C2 C3 H55 119.9 . . ?
C4 C3 H55 119.9 . . ?
C25 C24 C26 82.0(19) . . ?
C25 C24 C23 81(2) . . ?
C26 C24 C23 90.4(18) . . ?
C25 C24 H24A 128.9 . . ?
C26 C24 H24A 128.9 . . ?
C23 C24 H24A 128.9 . . ?
C37 C38 H38A 109.5 . . ?
C37 C38 H38B 109.5 . . ?
H38A C38 H38B 109.5 . . ?
C37 C38 H38C 109.5 . . ?
H38A C38 H38C 109.5 . . ?
H38B C38 H38C 109.5 . . ?
C36 C37 C39 124.8(14) . . ?
C36 C37 C38 107.7(13) . . ?
C39 C37 C38 112.7(14) . . ?
C36 C37 H37 102.9 . . ?
C39 C37 H37 102.9 . . ?
C38 C37 H37 102.9 . . ?
C11 C13 H13A 109.5 . . ?
C11 C13 H13B 109.5 . . ?
H13A C13 H13B 109.5 . . ?
C11 C13 H13C 109.5 . . ?
H13A C13 H13C 109.5 . . ?
H13B C13 H13C 109.5 . . ?

loop_
_geom_bond_atom_site_label_1
_geom_bond_atom_site_label_2
_geom_bond_distance
_geom_bond_site_symmetry_2
_geom_bond_publ_flag
N4 O10 1.106(15) 3_556 ?
N4 O10 1.106(15) . ?
N4 O11 1.15(3) . ?
N4 O11 1.15(3) 3_556 ?
C26 C24 1.59(3) . ?
C26 H26A 0.9600 . ?
C26 H26B 0.9600 . ?
C26 H26C 0.9600 . ?
C25 C24 1.51(4) . ?
C25 H25A 0.9600 . ?
C25 H25B 0.9600 . ?
C25 H25C 0.9600 . ?
O10 O11 1.45(3) . ?
O10 O11 1.73(2) 3_556 ?
O11 O10 1.73(2) 3_556 ?
C39 C37 1.447(16) . ?
C39 H39A 0.9600 . ?
C39 H39B 0.9600 . ?
C39 H39C 0.9600 . ?
C40 O12 1.61(3) . ?
Cu1 O1 1.957(5) . ?
Cu1 O4 1.957(4) . ?
Cu1 N1 2.010(6) . ?
Cu1 N2 2.015(6) . ?
Cu1 K1 3.6285(12) . ?
Cu2 O7 1.963(5) 4_556 ?
Cu2 O7 1.963(5) . ?
Cu2 N3 2.009(6) 4_556 ?
Cu2 N3 2.009(6) . ?
Cu2 K1 3.630(2) . ?
K1 O4 2.706(4) . ?
K1 O4 2.706(4) 4_556 ?
K1 O7 2.737(5) 4_556 ?
K1 O7 2.737(5) . ?
K1 O1 2.763(4) . ?
K1 O1 2.763(4) 4_556 ?
K1 Cu1 3.6285(12) 4_556 ?
O3 C1 1.344(9) . ?
O3 H1 0.8200 . ?
O2 C9 1.236(8) . ?
O1 C9 1.272(8) . ?
O4 C22 1.261(9) . ?
O5 C22 1.241(9) . ?
O6 C14 1.364(9) . ?
O6 H6 0.8200 . ?
O9 C27 1.379(9) . ?
O9 H7 0.8200 . ?
C6 C5 1.392(13) . ?
C6 C1 1.395(11) . ?
C6 C7 1.447(12) . ?
C1 C2 1.358(13) . ?
C5 C4 1.346(15) . ?
C5 H4 0.9300 . ?
C2 C3 1.398(15) . ?
C2 H6A 0.9300 . ?
C10 C11 1.505(13) . ?
C10 C8 1.525(10) . ?
C10 H10A 0.9700 . ?
C10 H10B 0.9700 . ?
C8 N1 1.471(9) . ?
C8 C9 1.511(10) . ?
C8 H9 0.9800 . ?
C11 C13 1.438(15) . ?
C11 C12 1.574(15) . ?
C11 H11 0.9800 . ?
C21 N2 1.517(9) . ?
C21 C23 1.518(11) . ?
C21 C22 1.541(10) . ?
C21 H14 0.9800 . ?
C19 C18 1.375(12) . ?
C19 C14 1.396(10) . ?
C19 C20 1.489(11) . ?
C14 C15 1.373(10) . ?
C20 N2 1.498(9) . ?
C20 H15A 0.9700 . ?
C20 H15B 0.9700 . ?
C17 C16 1.358(14) . ?
C17 C18 1.386(13) . ?
C17 H18 0.9300 . ?
C18 H19 0.9300 . ?
C15 C16 1.409(13) . ?
C15 H20 0.9300 . ?
C16 H21 0.9300 . ?
C31 C30 1.345(13) . ?
C31 C32 1.383(12) . ?
C31 H24 0.9300 . ?
C28 C27 1.363(11) . ?
C28 C29 1.421(13) . ?
C28 H27 0.9300 . ?
C32 C27 1.392(11) . ?
C32 C33 1.497(11) . ?
C29 C30 1.386(13) . ?
C29 H26 0.9300 . ?
C30 H25 0.9300 . ?
C33 N3 1.494(9) . ?
C33 H28A 0.9700 . ?
C33 H28B 0.9700 . ?
N2 H3 0.9100 . ?
N3 C34 1.522(10) . ?
N3 H2 0.9100 . ?
N1 C7 1.536(10) . ?
N1 H4A 0.9100 . ?
C23 C24 1.71(2) . ?
C23 H29A 0.9700 . ?
C23 H29B 0.9700 . ?
C36 C37 1.448(15) . ?
C36 C34 1.531(12) . ?
C36 H46A 0.9700 . ?
C36 H46B 0.9700 . ?
C12 H12A 0.9600 . ?
C12 H12B 0.9600 . ?
C12 H12C 0.9600 . ?
C7 H43A 0.9700 . ?
C7 H43B 0.9700 . ?
C34 C35 1.484(10) . ?
C34 H44 0.9800 . ?
O7 C35 1.295(9) . ?
O8 C35 1.229(9) . ?
C4 C3 1.375(16) . ?
C4 H54 0.9300 . ?
C3 H55 0.9300 . ?
C24 H24A 0.9800 . ?
C38 C37 1.535(18) . ?
C38 H38A 0.9600 . ?
C38 H38B 0.9600 . ?
C38 H38C 0.9600 . ?
C37 H37 0.9800 . ?
C13 H13A 0.9600 . ?
C13 H13B 0.9600 . ?
C13 H13C 0.9600 . ?
